data_7240199
loop_
_publ_author_name
'Spassky, Dmitry'
'Kozlova, Nina'
'Zabelina, Evgeniia'
'Kasimova, Valentina'
'Krutyak, Nataliya'
'Ukhanova, Alisa'
'Morozov, Vladimir A.'
'Morozov, Anatolii V.'
'Buzanov, Oleg'
'Chernenko, Kirill'
'Omelkov, Sergey'
'Nagirnyi, Vitali'

_publ_section_title
;
 Influence of the Sc cation substituent on the structural properties and
 energy transfer processes in GAGG:Ce crystals
;
_journal_name_full CrystEngComm
_journal_paper_doi 10.1039/D0CE00122H
_journal_year 2020
_chemical_formula_analytical 'Al1.271 Ga2.1 Gd3 O12 Sc1.629'
_chemical_formula_iupac 'Al1.271 Ga2.1 Gd3 O12 Sc1.629'
_chemical_formula_moiety '(Al3+)1.271, (Ga3+)2.1, (Gd3+)3, (Sc3+)1.629, (O2-)12'
_chemical_formula_structural 'Al1.271 Ga2.1 Gd3 O12 Sc1.629'
_chemical_formula_sum 'Al1.271 Ga2.1 Gd3 O12 Sc1.629'
_chemical_formula_weight 917.7
_space_group_IT_number 230
_space_group_name_Hall '-I 4bd 2c 3'
_space_group_name_H-M_alt 'I a -3 d'
_symmetry_cell_setting cubic
_symmetry_Int_Tables_number 230
_symmetry_space_group_name_Hall '-I 4bd 2c 3'
_symmetry_space_group_name_H-M 'I a -3 d'
_audit_update_record
;
2020-01-24 deposited with the CCDC.	2020-03-23 downloaded from the CCDC.
;
_cell_angle_alpha 90
_cell_angle_beta 90
_cell_angle_gamma 90
_cell_formula_units_Z 8
_cell_length_a 12.43720(10)
_cell_length_b 12.43720(10)
_cell_length_c 12.43720(10)
_cell_measurement_temperature 293
_cell_volume 1923.84(3)
_computing_cell_refinement '(Jana2000; Petricek and Dusek, 2000)'
_computing_publication_material '(Jana2000; Petricek and Dusek, 2000)'
_computing_structure_refinement '(Jana2000; Petricek and Dusek, 2000)'
_diffrn_ambient_temperature 293
_diffrn_detector 'image plate detector'
_diffrn_measurement_device 'Huber G670 Guinier diffractometer'
_diffrn_radiation_monochromator 'curved Ge monochromator'
_diffrn_radiation_probe x-ray
_diffrn_radiation_type 'Cu K\a'
_diffrn_radiation_wavelength 1.5406
_diffrn_source 'Rietveld Refinement'
_diffrn_source_type 'X-ray tube'
_exptl_absorpt_coefficient_mu 148.699
_exptl_crystal_density_diffrn 6.3367
_exptl_crystal_F_000 3231
_pd_char_colour yellow
_pd_instr_location ' ?'
_pd_meas_2theta_range_max 100.292
_pd_meas_2theta_range_min 3.003
_pd_meas_number_of_points 9730
_pd_meas_scan_method step
_pd_proc_2theta_range_inc 0.005
_pd_proc_2theta_range_max 100.292
_pd_proc_2theta_range_min 22.182
_pd_proc_ls_background_function '15 Legendre polynoms'
_pd_proc_ls_pref_orient_corr none
_pd_proc_ls_profile_function Pseudo-Voigt
_pd_proc_ls_prof_R_factor 0.0221
_pd_proc_ls_prof_wR_expected 0.0082
_pd_proc_ls_prof_wR_factor 0.0454
_pd_proc_wavelength 1.5406
_refine_diff_density_max 2.41
_refine_diff_density_min -1.92
_refine_ls_goodness_of_fit_all 5.52
_refine_ls_number_constraints 4
_refine_ls_number_parameters 22
_refine_ls_number_restraints 0
_refine_ls_R_factor_all 0.0551
_refine_ls_R_factor_gt 0.0482
_refine_ls_shift/su_max 0.0401
_refine_ls_shift/su_mean 0.0058
_refine_ls_weighting_scheme sigma
_refine_ls_wR_factor_all 0.0573
_refine_ls_wR_factor_gt 0.0570
_cod_data_source_file d0ce00122h2.cif
_cod_data_source_block I_CCDC1
_cod_depositor_comments
;
The following automatic conversions were performed:

data item '_diffrn_radiation_probe' value 'X-ray' was changed to
'x-ray' in accordance with the
/home/data/users/saulius/crontab/automatic-downloads/rss-feeds/RSC/lib/dictionaries/cif_core.dic
dictionary named 'cif_core.dic' version 2.4.2 last updated on
2011-04-26.

Automatic conversion script
Id: cif_fix_values 7556 2019-12-06 15:28:31Z antanas 
;
_cod_original_cell_volume 1923.83(3)
_cod_original_sg_symbol_Hall '-I 4bd;2ab;3'
_cod_database_code 7240199

loop_
_space_group_symop_id
_space_group_symop_operation_xyz
1 x,y,z
2 -x+1/2,-y,z+1/2
3 -x,y+1/2,-z+1/2
4 x+1/2,-y+1/2,-z
5 z,x,y
6 z+1/2,-x+1/2,-y
7 -z+1/2,-x,y+1/2
8 -z,x+1/2,-y+1/2
9 y,z,x
10 -y,z+1/2,-x+1/2
11 y+1/2,-z+1/2,-x
12 -y+1/2,-z,x+1/2
13 y+3/4,x+1/4,-z+1/4
14 -y+3/4,-x+3/4,-z+3/4
15 y+1/4,-x+1/4,z+3/4
16 -y+1/4,x+3/4,z+1/4
17 x+3/4,z+1/4,-y+1/4
18 -x+1/4,z+3/4,y+1/4
19 -x+3/4,-z+3/4,-y+3/4
20 x+1/4,-z+1/4,y+3/4
21 z+3/4,y+1/4,-x+1/4
22 z+1/4,-y+1/4,x+3/4
23 -z+1/4,y+3/4,x+1/4
24 -z+3/4,-y+3/4,-x+3/4
25 -x,-y,-z
26 x+1/2,y,-z+1/2
27 x,-y+1/2,z+1/2
28 -x+1/2,y+1/2,z
29 -z,-x,-y
30 -z+1/2,x+1/2,y
31 z+1/2,x,-y+1/2
32 z,-x+1/2,y+1/2
33 -y,-z,-x
34 y,-z+1/2,x+1/2
35 -y+1/2,z+1/2,x
36 y+1/2,z,-x+1/2
37 -y+1/4,-x+3/4,z+3/4
38 y+1/4,x+1/4,z+1/4
39 -y+3/4,x+3/4,-z+1/4
40 y+3/4,-x+1/4,-z+3/4
41 -x+1/4,-z+3/4,y+3/4
42 x+3/4,-z+1/4,-y+3/4
43 x+1/4,z+1/4,y+1/4
44 -x+3/4,z+3/4,-y+1/4
45 -z+1/4,-y+3/4,x+3/4
46 -z+3/4,y+3/4,-x+1/4
47 z+3/4,-y+1/4,-x+3/4
48 z+1/4,y+1/4,x+1/4
49 x+1/2,y+1/2,z+1/2
50 -x,-y+1/2,z
51 -x+1/2,y,-z
52 x,-y,-z+1/2
53 z+1/2,x+1/2,y+1/2
54 z,-x,-y+1/2
55 -z,-x+1/2,y
56 -z+1/2,x,-y
57 y+1/2,z+1/2,x+1/2
58 -y+1/2,z,-x
59 y,-z,-x+1/2
60 -y,-z+1/2,x
61 y+1/4,x+3/4,-z+3/4
62 -y+1/4,-x+1/4,-z+1/4
63 y+3/4,-x+3/4,z+1/4
64 -y+3/4,x+1/4,z+3/4
65 x+1/4,z+3/4,-y+3/4
66 -x+3/4,z+1/4,y+3/4
67 -x+1/4,-z+1/4,-y+1/4
68 x+3/4,-z+3/4,y+1/4
69 z+1/4,y+3/4,-x+3/4
70 z+3/4,-y+3/4,x+1/4
71 -z+3/4,y+1/4,x+3/4
72 -z+1/4,-y+1/4,-x+1/4
73 -x+1/2,-y+1/2,-z+1/2
74 x,y+1/2,-z
75 x+1/2,-y,z
76 -x,y,z+1/2
77 -z+1/2,-x+1/2,-y+1/2
78 -z,x,y+1/2
79 z,x+1/2,-y
80 z+1/2,-x,y
81 -y+1/2,-z+1/2,-x+1/2
82 y+1/2,-z,x
83 -y,z,x+1/2
84 y,z+1/2,-x
85 -y+3/4,-x+1/4,z+1/4
86 y+3/4,x+3/4,z+3/4
87 -y+1/4,x+1/4,-z+3/4
88 y+1/4,-x+3/4,-z+1/4
89 -x+3/4,-z+1/4,y+1/4
90 x+1/4,-z+3/4,-y+1/4
91 x+3/4,z+3/4,y+3/4
92 -x+1/4,z+1/4,-y+3/4
93 -z+3/4,-y+1/4,x+1/4
94 -z+1/4,y+1/4,-x+3/4
95 z+1/4,-y+3/4,-x+1/4
96 z+3/4,y+3/4,x+3/4

loop_
_atom_site_label
_atom_site_type_symbol
_atom_site_fract_x
_atom_site_fract_y
_atom_site_fract_z
_atom_site_adp_type
_atom_site_U_iso_or_equiv
_atom_site_site_symmetry_multiplicity
_atom_site_occupancy
_atom_site_calc_flag
_atom_site_refinement_flags
_atom_site_disorder_assembly
_atom_site_disorder_group
Gd1 Gd 0.125 0 0.25 Uiso 0.005 24 1 d . . .
Ga1 Ga 0 0 0 Uiso 0.005 16 0.185(9) d . . .
Ga2 Ga 0.375 0 0.25 Uiso 0.005 24 0.576(6) d . . .
O O 0.2806(5) -0.0971(7) 0.3140(5) Uiso 0.005 96 1 d . . .
Al2 Al 0.375 0 0.25 Uiso 0.005 24 0.424(6) d . . .
Sc1 Sc 0 0 0 Uiso 0.005 16 0.815(9) d . . .

loop_
_atom_type_symbol
_atom_type_scat_dispersion_real
_atom_type_scat_dispersion_imag
_atom_type_scat_source
Al 0.2166 0.2502 'International Tables Vol C tables 4.2.6.8 and 6.1.1.1'
Ga -1.2818 0.7963 'International Tables Vol C tables 4.2.6.8 and 6.1.1.1'
Gd -8.7283 11.9916 'International Tables Vol C tables 4.2.6.8 and 6.1.1.1'
O 0.0516 0.0335 'International Tables Vol C tables 4.2.6.8 and 6.1.1.1'
Sc 0.3162 1.5357 'International Tables Vol C tables 4.2.6.8 and 6.1.1.1'

loop_
_exptl_crystal_face_index_h
_exptl_crystal_face_index_k
_exptl_crystal_face_index_l
_exptl_crystal_face_perp_dist
? ? ? ?

loop_
_geom_angle_atom_site_label_1
_geom_angle_atom_site_label_2
_geom_angle_atom_site_label_3
_geom_angle_site_symmetry_1
_geom_angle_site_symmetry_2
_geom_angle_site_symmetry_3
_geom_angle
_geom_angle_publ_flag
O Gd1 O . . 52_555 73.5(2) ?
O Gd1 O . . 10_545 71.5(3) ?
O Gd1 O . . 60_555 123.5(3) ?
O Gd1 O . . 61_545 69.0(2) ?
O Gd1 O . . 15_554 97.1(2) ?
O Gd1 O . . 18_545 166.2(2) ?
O Gd1 O . . 67_555 108.2(2) ?
O Gd1 O 52_555 . 10_545 123.5(3) ?
O Gd1 O 52_555 . 60_555 71.5(3) ?
O Gd1 O 52_555 . 61_545 97.1(2) ?
O Gd1 O 52_555 . 15_554 69.0(2) ?
O Gd1 O 52_555 . 18_545 108.2(2) ?
O Gd1 O 52_555 . 67_555 166.2(2) ?
O Gd1 O 10_545 . 60_555 163.1(3) ?
O Gd1 O 10_545 . 61_545 109.6(2) ?
O Gd1 O 10_545 . 15_554 73.0(2) ?
O Gd1 O 10_545 . 18_545 97.1(2) ?
O Gd1 O 10_545 . 67_555 69.0(2) ?
O Gd1 O 60_555 . 61_545 73.0(2) ?
O Gd1 O 60_555 . 15_554 109.6(2) ?
O Gd1 O 60_555 . 18_545 69.0(2) ?
O Gd1 O 60_555 . 67_555 97.1(2) ?
O Gd1 O 61_545 . 15_554 163.1(3) ?
O Gd1 O 61_545 . 18_545 123.5(3) ?
O Gd1 O 61_545 . 67_555 71.5(3) ?
O Gd1 O 15_554 . 18_545 71.5(3) ?
O Gd1 O 15_554 . 67_555 123.5(3) ?
O Gd1 O 18_545 . 67_555 73.5(2) ?
O Ga1 O 15_554 . 18_545 83.7(3) ?
O Ga1 O 15_554 . 21_455 83.7(3) ?
O Ga1 O 15_554 . 39_445 180.0(5) ?
O Ga1 O 15_554 . 42_454 96.3(3) ?
O Ga1 O 15_554 . 45_544 96.3(3) ?
O Ga1 Sc1 15_554 . . 0 ?
O Ga1 O 18_545 . 21_455 83.7(3) ?
O Ga1 O 18_545 . 39_445 96.3(3) ?
O Ga1 O 18_545 . 42_454 180.0(5) ?
O Ga1 O 18_545 . 45_544 96.3(3) ?
O Ga1 Sc1 18_545 . . 0 ?
O Ga1 O 21_455 . 39_445 96.3(3) ?
O Ga1 O 21_455 . 42_454 96.3(3) ?
O Ga1 O 21_455 . 45_544 180.0(5) ?
O Ga1 Sc1 21_455 . . 0 ?
O Ga1 O 39_445 . 42_454 83.7(3) ?
O Ga1 O 39_445 . 45_544 83.7(3) ?
O Ga1 Sc1 39_445 . . 0 ?
O Ga1 O 42_454 . 45_544 83.7(3) ?
O Ga1 Sc1 42_454 . . 0 ?
O Ga1 Sc1 45_544 . . 0 ?
O Ga2 O . . 52_555 101.9(3) ?
O Ga2 O . . 89_555 113.4(3) ?
O Ga2 O . . 44_545 113.4(3) ?
O Ga2 Al2 . . . 0 ?
O Ga2 O 52_555 . 89_555 113.4(3) ?
O Ga2 O 52_555 . 44_545 113.4(3) ?
O Ga2 Al2 52_555 . . 0 ?
O Ga2 O 89_555 . 44_545 101.9(3) ?
O Ga2 Al2 89_555 . . 0 ?
O Ga2 Al2 44_545 . . 0 ?
Gd1 O Gd1 . . 54_555 105.4(3) ?
Gd1 O Ga1 . . 16_545 100.5(3) ?
Gd1 O Ga2 . . . 92.3(3) ?
Gd1 O Al2 . . . 92.3(3) ?
Gd1 O Sc1 . . 16_545 100.5(3) ?
Gd1 O Ga1 54_555 . 16_545 102.0(3) ?
Gd1 O Ga2 54_555 . . 127.8(3) ?
Gd1 O Al2 54_555 . . 127.8(3) ?
Gd1 O Sc1 54_555 . 16_545 102.0(3) ?
Ga1 O Ga2 16_545 . . 122.7(3) ?
Ga1 O Al2 16_545 . . 122.7(3) ?
Ga1 O Sc1 16_545 . 16_545 0.0(5) ?
Ga2 O Al2 . . . 0.0(5) ?
Ga2 O Sc1 . . 16_545 122.7(3) ?
Al2 O Sc1 . . 16_545 122.7(3) ?
Ga2 Al2 O . . . 0 ?
Ga2 Al2 O . . 52_555 0 ?
Ga2 Al2 O . . 89_555 0 ?
Ga2 Al2 O . . 44_545 0 ?
O Al2 O . . 52_555 101.9(3) ?
O Al2 O . . 89_555 113.4(3) ?
O Al2 O . . 44_545 113.4(3) ?
O Al2 O 52_555 . 89_555 113.4(3) ?
O Al2 O 52_555 . 44_545 113.4(3) ?
O Al2 O 89_555 . 44_545 101.9(3) ?
Ga1 Sc1 O . . 15_554 0 ?
Ga1 Sc1 O . . 18_545 0 ?
Ga1 Sc1 O . . 21_455 0 ?
Ga1 Sc1 O . . 39_445 0 ?
Ga1 Sc1 O . . 42_454 0 ?
Ga1 Sc1 O . . 45_544 0 ?
O Sc1 O 15_554 . 18_545 83.7(3) ?
O Sc1 O 15_554 . 21_455 83.7(3) ?
O Sc1 O 15_554 . 39_445 180.0(5) ?
O Sc1 O 15_554 . 42_454 96.3(3) ?
O Sc1 O 15_554 . 45_544 96.3(3) ?
O Sc1 O 18_545 . 21_455 83.7(3) ?
O Sc1 O 18_545 . 39_445 96.3(3) ?
O Sc1 O 18_545 . 42_454 180.0(5) ?
O Sc1 O 18_545 . 45_544 96.3(3) ?
O Sc1 O 21_455 . 39_445 96.3(3) ?
O Sc1 O 21_455 . 42_454 96.3(3) ?
O Sc1 O 21_455 . 45_544 180.0(5) ?
O Sc1 O 39_445 . 42_454 83.7(3) ?
O Sc1 O 39_445 . 45_544 83.7(3) ?
O Sc1 O 42_454 . 45_544 83.7(3) ?

loop_
_geom_bond_atom_site_label_1
_geom_bond_atom_site_label_2
_geom_bond_site_symmetry_1
_geom_bond_site_symmetry_2
_geom_bond_distance
_geom_bond_publ_flag
Gd1 O . . 2.416(7) ?
Gd1 O . 52_555 2.416(7) ?
Gd1 O . 10_545 2.370(6) ?
Gd1 O . 60_555 2.370(6) ?
Gd1 O . 61_545 2.370(6) ?
Gd1 O . 15_554 2.370(6) ?
Gd1 O . 18_545 2.416(7) ?
Gd1 O . 67_555 2.416(7) ?
Ga1 O . 15_554 2.097(8) ?
Ga1 O . 18_545 2.097(8) ?
Ga1 O . 21_455 2.097(8) ?
Ga1 O . 39_445 2.097(8) ?
Ga1 O . 42_454 2.097(8) ?
Ga1 O . 45_544 2.097(8) ?
Ga1 Sc1 . . 0 ?
Ga2 O . . 1.862(7) ?
Ga2 O . 52_555 1.862(7) ?
Ga2 O . 89_555 1.862(7) ?
Ga2 O . 44_545 1.862(7) ?
Ga2 Al2 . . 0 ?
O Al2 . . 1.862(7) ?
O Sc1 . 16_545 2.097(8) ?

loop_
_geom_hbond_atom_site_label_D
_geom_hbond_atom_site_label_H
_geom_hbond_atom_site_label_A
_geom_hbond_site_symmetry_D
_geom_hbond_site_symmetry_H
_geom_hbond_site_symmetry_A
_geom_hbond_distance_DH
_geom_hbond_distance_HA
_geom_hbond_distance_DA
_geom_hbond_angle_DHA
_geom_hbond_publ_flag
? ? ? ? ? ? ? ? ? ? ?

loop_
_geom_torsion_atom_site_label_1
_geom_torsion_atom_site_label_2
_geom_torsion_atom_site_label_3
_geom_torsion_atom_site_label_4
_geom_torsion_site_symmetry_1
_geom_torsion_site_symmetry_2
_geom_torsion_site_symmetry_3
_geom_torsion_site_symmetry_4
_geom_torsion
_geom_torsion_publ_flag
? ? ? ? ? ? ? ? ? ?
